data_7210438
loop_
_publ_author_name
'Kumar, Abhinav'
'H\"uch, Volker'
'Ram, Vishnu Ji'

_publ_section_title
;
 Partially reduced thiochromene based oxathiahelicenes: crystallographic,
 computational and Hirschfeld surface analyses
;
_journal_issue 35
_journal_name_full CrystEngComm
_journal_page_first 7019
_journal_paper_doi 10.1039/c3ce41078a
_journal_volume 15
_journal_year 2013
_chemical_formula_sum 'C21 H12 Cl N O S'
_chemical_formula_weight 361.83
_chemical_name_systematic
;
?
;
_space_group_IT_number 14
_symmetry_cell_setting monoclinic
_symmetry_space_group_name_Hall '-P 2ybc'
_symmetry_space_group_name_H-M 'P 1 21/c 1'
_atom_sites_solution_hydrogens geom
_atom_sites_solution_primary direct
_atom_sites_solution_secondary difmap
_audit_creation_method SHELXL-97
_cell_angle_alpha 90.00
_cell_angle_beta 103.401(8)
_cell_angle_gamma 90.00
_cell_formula_units_Z 4
_cell_length_a 16.6265(17)
_cell_length_b 5.0888(4)
_cell_length_c 20.3020(15)
_cell_measurement_reflns_used 510
_cell_measurement_temperature 153(2)
_cell_measurement_theta_max 18.61
_cell_measurement_theta_min 2.86
_cell_volume 1671.0(3)
_computing_cell_refinement 'Bruker SAINT'
_computing_data_collection 'Bruker APEX2'
_computing_data_reduction 'Bruker SAINT'
_computing_molecular_graphics 'Bruker SHELXTL'
_computing_publication_material 'Bruker SHELXTL'
_computing_structure_refinement 'SHELXL-97 (Sheldrick, 2008)'
_computing_structure_solution 'SHELXS-97 (Sheldrick, 2008)'
_diffrn_ambient_temperature 153(2)
_diffrn_measured_fraction_theta_full 0.998
_diffrn_measured_fraction_theta_max 0.998
_diffrn_measurement_device_type 'Bruker APEX-II CCD'
_diffrn_measurement_method '\f and \w scans'
_diffrn_radiation_monochromator graphite
_diffrn_radiation_source 'fine-focus sealed tube'
_diffrn_radiation_type MoK\a
_diffrn_radiation_wavelength 0.71073
_diffrn_reflns_av_R_equivalents 0.1507
_diffrn_reflns_av_sigmaI/netI 0.1752
_diffrn_reflns_limit_h_max 19
_diffrn_reflns_limit_h_min -21
_diffrn_reflns_limit_k_max 6
_diffrn_reflns_limit_k_min -5
_diffrn_reflns_limit_l_max 26
_diffrn_reflns_limit_l_min -26
_diffrn_reflns_number 23378
_diffrn_reflns_theta_full 27.15
_diffrn_reflns_theta_max 27.15
_diffrn_reflns_theta_min 1.26
_exptl_absorpt_coefficient_mu 0.362
_exptl_absorpt_correction_T_max 0.9935
_exptl_absorpt_correction_T_min 0.9250
_exptl_absorpt_correction_type none
_exptl_crystal_density_diffrn 1.438
_exptl_crystal_density_method 'not measured'
_exptl_crystal_F_000 744
_exptl_crystal_size_max 0.22
_exptl_crystal_size_mid 0.15
_exptl_crystal_size_min 0.02
_refine_diff_density_max 0.339
_refine_diff_density_min -0.364
_refine_diff_density_rms 0.075
_refine_ls_extinction_method none
_refine_ls_goodness_of_fit_ref 0.966
_refine_ls_hydrogen_treatment mixed
_refine_ls_matrix_type full
_refine_ls_number_parameters 266
_refine_ls_number_reflns 3710
_refine_ls_number_restraints 0
_refine_ls_restrained_S_all 0.966
_refine_ls_R_factor_all 0.1899
_refine_ls_R_factor_gt 0.0589
_refine_ls_shift/su_max 0.003
_refine_ls_shift/su_mean 0.000
_refine_ls_structure_factor_coef Fsqd
_refine_ls_weighting_details 'calc w=1/[\s^2^(Fo^2^)+(0.0500P)^2^+0.0000P] where P=(Fo^2^+2Fc^2^)/3'
_refine_ls_weighting_scheme calc
_refine_ls_wR_factor_gt 0.1003
_refine_ls_wR_factor_ref 0.1357
_reflns_number_gt 1589
_reflns_number_total 3710
_reflns_threshold_expression >2sigma(I)
_cod_data_source_file c3ce41078a.txt
_cod_data_source_block sh3167
_cod_depositor_comments
;
The following automatic conversions were performed:

'_symmetry_cell_setting' value 'Monoclinic' changed to 'monoclinic'
according to /home/saulius/struct/CIF-dictionaries/cif_core.dic
dictionary named 'cif_core.dic' version 2.4.2 from 2011-04-26.

Automatic conversion script
Id: cif_fix_values 1891 2012-01-12 08:04:46Z andrius 
;
_cod_original_cell_volume 1671.0(2)
_cod_original_sg_symbol_H-M P2(1)/c
_cod_database_code 7210438

loop_
_symmetry_equiv_pos_as_xyz
'x, y, z'
'-x, y+1/2, -z+1/2'
'-x, -y, -z'
'x, -y-1/2, z-1/2'

loop_
_atom_site_label
_atom_site_type_symbol
_atom_site_fract_x
_atom_site_fract_y
_atom_site_fract_z
_atom_site_U_iso_or_equiv
_atom_site_adp_type
_atom_site_occupancy
_atom_site_symmetry_multiplicity
_atom_site_calc_flag
_atom_site_refinement_flags
S S 0.44778(6) 0.7332(2) 0.44635(5) 0.0325(3) Uani 1 1 d .
Cl Cl 0.09452(7) 0.4539(3) 0.48193(5) 0.0653(5) Uani 1 1 d .
O O 0.30045(15) 0.9754(5) 0.20848(12) 0.0301(7) Uani 1 1 d .
N N 0.3980(2) 1.4627(8) 0.1417(2) 0.0526(11) Uani 1 1 d .
C1 C 0.2460(2) 0.7806(8) 0.21241(18) 0.0255(9) Uani 1 1 d .
C2 C 0.1891(3) 0.6810(9) 0.1508(2) 0.0308(11) Uani 1 1 d .
C3 C 0.1430(2) 0.4755(8) 0.17990(18) 0.0257(9) Uani 1 1 d .
C4 C 0.0799(2) 0.3144(8) 0.1472(2) 0.0319(11) Uani 1 1 d .
C5 C 0.0492(3) 0.1272(9) 0.1842(2) 0.0345(11) Uani 1 1 d .
C6 C 0.0819(2) 0.1010(8) 0.2525(2) 0.0308(10) Uani 1 1 d .
C7 C 0.1450(2) 0.2644(9) 0.28681(19) 0.0300(10) Uani 1 1 d .
C8 C 0.1747(2) 0.4607(7) 0.25094(17) 0.0239(9) Uani 1 1 d .
C9 C 0.2388(2) 0.6656(7) 0.27040(18) 0.0253(9) Uani 1 1 d .
C10 C 0.2913(2) 0.7573(7) 0.33344(17) 0.0227(9) Uani 1 1 d .
C11 C 0.2803(2) 0.6700(7) 0.40018(17) 0.0253(10) Uani 1 1 d .
C12 C 0.2021(2) 0.6240(8) 0.41063(19) 0.0294(10) Uani 1 1 d .
C13 C 0.1934(2) 0.5201(9) 0.47106(19) 0.0377(11) Uani 1 1 d .
C14 C 0.2618(3) 0.4647(9) 0.5237(2) 0.0388(11) Uani 1 1 d .
C15 C 0.3386(2) 0.5297(8) 0.51526(19) 0.0314(10) Uani 1 1 d .
C16 C 0.3491(2) 0.6375(7) 0.45504(18) 0.0255(9) Uani 1 1 d .
C17 C 0.4134(2) 1.0143(7) 0.39295(18) 0.0297(10) Uani 1 1 d .
H10 H 0.3871 1.1435 0.4178 0.036 Uiso 1 1 calc R
H11 H 0.4615 1.1000 0.3809 0.036 Uiso 1 1 calc R
C18 C 0.3526(2) 0.9304(7) 0.32962(18) 0.0257(9) Uani 1 1 d .
C19 C 0.3572(2) 1.0515(8) 0.26665(19) 0.0281(10) Uani 1 1 d .
C20 C 0.4097(3) 1.2454(9) 0.2576(2) 0.0333(10) Uani 1 1 d .
C21 C 0.4032(2) 1.3624(9) 0.1937(2) 0.0381(11) Uani 1 1 d .
H1 H 0.222(2) 0.616(7) 0.1180(18) 0.042(12) Uiso 1 1 d .
H2 H 0.154(2) 0.813(7) 0.1256(17) 0.034(11) Uiso 1 1 d .
H3 H 0.062(2) 0.331(7) 0.0973(17) 0.032(10) Uiso 1 1 d .
H4 H 0.010(2) -0.003(8) 0.1632(19) 0.048(13) Uiso 1 1 d .
H5 H 0.0650(19) -0.031(7) 0.2786(16) 0.019(10) Uiso 1 1 d .
H6 H 0.1677(19) 0.240(6) 0.3373(15) 0.021(9) Uiso 1 1 d .
H7 H 0.151(2) 0.660(7) 0.3744(17) 0.035(11) Uiso 1 1 d .
H8 H 0.253(2) 0.374(7) 0.5645(19) 0.045(12) Uiso 1 1 d .
H9 H 0.388(2) 0.508(6) 0.5510(16) 0.023(9) Uiso 1 1 d .
H12 H 0.446(2) 1.316(7) 0.2904(18) 0.037(13) Uiso 1 1 d .

loop_
_atom_site_aniso_label
_atom_site_aniso_U_11
_atom_site_aniso_U_22
_atom_site_aniso_U_33
_atom_site_aniso_U_23
_atom_site_aniso_U_13
_atom_site_aniso_U_12
S 0.0190(5) 0.0332(7) 0.0390(6) -0.0009(5) -0.0063(4) 0.0007(5)
Cl 0.0275(6) 0.1305(13) 0.0375(7) 0.0206(7) 0.0070(5) -0.0039(7)
O 0.0240(15) 0.0353(18) 0.0291(15) 0.0016(13) 0.0021(12) -0.0047(14)
N 0.038(2) 0.064(3) 0.055(3) 0.009(2) 0.009(2) -0.004(2)
C1 0.017(2) 0.027(2) 0.031(2) -0.004(2) 0.0026(17) 0.002(2)
C2 0.024(2) 0.041(3) 0.025(2) -0.004(2) 0.0008(19) 0.001(2)
C3 0.020(2) 0.033(3) 0.023(2) -0.0019(19) 0.0033(17) 0.008(2)
C4 0.023(2) 0.041(3) 0.028(2) -0.005(2) -0.0011(19) 0.002(2)
C5 0.023(2) 0.035(3) 0.041(3) -0.009(2) -0.002(2) -0.003(2)
C6 0.020(2) 0.030(3) 0.043(3) 0.001(2) 0.007(2) 0.000(2)
C7 0.021(2) 0.037(3) 0.028(2) 0.001(2) -0.0016(18) 0.006(2)
C8 0.019(2) 0.024(2) 0.027(2) -0.0017(19) 0.0038(17) 0.0049(18)
C9 0.016(2) 0.027(3) 0.030(2) -0.0032(19) -0.0014(17) 0.0023(18)
C10 0.0137(19) 0.025(2) 0.028(2) -0.0009(19) 0.0001(16) 0.0063(19)
C11 0.024(2) 0.024(3) 0.026(2) -0.0016(18) 0.0004(18) 0.0044(18)
C12 0.020(2) 0.042(3) 0.024(2) -0.002(2) 0.0016(19) 0.003(2)
C13 0.018(2) 0.068(3) 0.027(2) -0.003(2) 0.0039(18) -0.001(2)
C14 0.034(3) 0.058(3) 0.024(2) 0.002(2) 0.006(2) 0.006(2)
C15 0.021(2) 0.041(3) 0.028(2) -0.004(2) -0.003(2) 0.007(2)
C16 0.018(2) 0.027(2) 0.028(2) -0.0059(19) -0.0009(17) 0.0022(18)
C17 0.027(2) 0.023(2) 0.035(2) -0.0024(19) -0.0017(19) -0.0056(19)
C18 0.018(2) 0.028(3) 0.029(2) -0.0017(19) 0.0006(17) 0.0049(19)
C19 0.019(2) 0.028(3) 0.035(2) -0.006(2) 0.0025(19) 0.003(2)
C20 0.026(2) 0.033(3) 0.038(3) 0.004(2) 0.003(2) 0.000(2)
C21 0.021(2) 0.041(3) 0.051(3) -0.001(2) 0.006(2) -0.008(2)

loop_
_atom_type_symbol
_atom_type_description
_atom_type_scat_dispersion_real
_atom_type_scat_dispersion_imag
_atom_type_scat_source
C C 0.0033 0.0016 'International Tables Vol C Tables 4.2.6.8 and 6.1.1.4'
H H 0.0000 0.0000 'International Tables Vol C Tables 4.2.6.8 and 6.1.1.4'
N N 0.0061 0.0033 'International Tables Vol C Tables 4.2.6.8 and 6.1.1.4'
O O 0.0106 0.0060 'International Tables Vol C Tables 4.2.6.8 and 6.1.1.4'
S S 0.1246 0.1234 'International Tables Vol C Tables 4.2.6.8 and 6.1.1.4'
Cl Cl 0.1484 0.1585 'International Tables Vol C Tables 4.2.6.8 and 6.1.1.4'

loop_
_geom_angle_atom_site_label_1
_geom_angle_atom_site_label_2
_geom_angle_atom_site_label_3
_geom_angle
C16 S C17 96.12(18)
C1 O C19 119.1(3)
C9 C1 O 124.4(3)
C9 C1 C2 115.1(4)
O C1 C2 120.5(3)
C1 C2 C3 101.1(3)
C1 C2 H1 110(2)
C3 C2 H1 116(2)
C1 C2 H2 114(2)
C3 C2 H2 114(2)
H1 C2 H2 103(3)
C4 C3 C8 121.4(4)
C4 C3 C2 129.0(3)
C8 C3 C2 109.6(3)
C3 C4 C5 119.0(4)
C3 C4 H3 117(2)
C5 C4 H3 124(2)
C6 C5 C4 120.4(4)
C6 C5 H4 117(2)
C4 C5 H4 122(2)
C5 C6 C7 121.5(4)
C5 C6 H5 123(2)
C7 C6 H5 116(2)
C6 C7 C8 119.0(4)
C6 C7 H6 119.5(18)
C8 C7 H6 121.5(18)
C7 C8 C3 118.5(4)
C7 C8 C9 133.4(3)
C3 C8 C9 108.0(3)
C1 C9 C10 118.4(3)
C1 C9 C8 106.1(3)
C10 C9 C8 135.4(3)
C18 C10 C9 117.6(3)
C18 C10 C11 120.0(3)
C9 C10 C11 122.5(3)
C12 C11 C16 118.5(3)
C12 C11 C10 120.7(3)
C16 C11 C10 120.7(3)
C13 C12 C11 119.9(4)
C13 C12 H7 118.7(19)
C11 C12 H7 121.4(19)
C12 C13 C14 121.7(4)
C12 C13 Cl 119.1(3)
C14 C13 Cl 119.3(3)
C15 C14 C13 118.2(4)
C15 C14 H8 122(2)
C13 C14 H8 119(2)
C14 C15 C16 121.1(4)
C14 C15 H9 122.3(19)
C16 C15 H9 116.5(19)
C15 C16 C11 119.9(3)
C15 C16 S 120.5(3)
C11 C16 S 119.5(3)
C18 C17 S 110.2(3)
C18 C17 H10 109.6
S C17 H10 109.6
C18 C17 H11 109.6
S C17 H11 109.6
H10 C17 H11 108.1
C10 C18 C19 121.5(3)
C10 C18 C17 119.9(3)
C19 C18 C17 118.4(3)
C20 C19 O 114.9(4)
C20 C19 C18 126.9(4)
O C19 C18 118.2(3)
C19 C20 C21 121.1(4)
C19 C20 H12 124(2)
C21 C20 H12 115(3)
N C21 C20 178.8(5)

loop_
_geom_bond_atom_site_label_1
_geom_bond_atom_site_label_2
_geom_bond_distance
S C16 1.760(4)
S C17 1.806(4)
Cl C13 1.741(4)
O C1 1.357(4)
O C19 1.385(4)
N C21 1.158(5)
C1 C9 1.345(5)
C1 C2 1.473(5)
C2 C3 1.497(5)
C2 H1 1.01(4)
C2 H2 0.95(4)
C3 C4 1.375(5)
C3 C8 1.418(5)
C4 C5 1.382(5)
C4 H3 0.99(3)
C5 C6 1.374(6)
C5 H4 0.96(4)
C6 C7 1.392(5)
C6 H5 0.94(3)
C7 C8 1.392(5)
C7 H6 1.01(3)
C8 C9 1.478(5)
C9 C10 1.449(5)
C10 C18 1.363(5)
C10 C11 1.477(5)
C11 C12 1.385(5)
C11 C16 1.408(5)
C12 C13 1.374(5)
C12 H7 1.00(4)
C13 C14 1.397(5)
C14 C15 1.369(5)
C14 H8 0.99(4)
C15 C16 1.387(5)
C15 H9 0.97(3)
C17 C18 1.502(5)
C17 H10 0.9900
C17 H11 0.9900
C18 C19 1.437(5)
C19 C20 1.358(5)
C20 C21 1.409(6)
C20 H12 0.87(4)
